data_7057135
loop_
_publ_author_name
'Pramanik, Koushik'
'Malpaharia, Pijush'
'Colacio, Enrique'
'Das, Babulal'
'Chandra, Swapan K.'

_publ_section_title
;
 Octadentate flexible ligands as a platform for a variety of homo and
 heterometallic complexes containing diphenoxido and phenoxido/azido
 bridging groups: synthesis, structure and magnetic properties
;
_journal_issue 8
_journal_name_full 'New Journal of Chemistry'
_journal_page_first 6332
_journal_paper_doi 10.1039/C7NJ05112C
_journal_volume 42
_journal_year 2018
_chemical_formula_sum 'C33 H38 Mn2 N9 O13'
_chemical_formula_weight 878.60
_space_group_crystal_system triclinic
_space_group_IT_number 2
_space_group_name_Hall '-P 1'
_space_group_name_H-M_alt 'P -1'
_symmetry_space_group_name_Hall '-P 1'
_symmetry_space_group_name_H-M 'P -1'
_atom_sites_solution_hydrogens mixed
_audit_creation_method SHELXL-2014/7
_audit_update_record
;
2017-08-31 deposited with the CCDC.
2018-03-07 downloaded from the CCDC.
;
_cell_angle_alpha 86.4580(10)
_cell_angle_beta 76.2350(10)
_cell_angle_gamma 63.5880(10)
_cell_formula_units_Z 2
_cell_length_a 10.5528(4)
_cell_length_b 10.6347(4)
_cell_length_c 18.9784(6)
_cell_measurement_reflns_used 4726
_cell_measurement_temperature 296(2)
_cell_measurement_theta_max 24.99
_cell_measurement_theta_min 2.14
_cell_volume 1850.39(12)
_computing_cell_refinement 'Bruker SMART'
_computing_data_collection 'Bruker SMART'
_computing_data_reduction 'Bruker SAINT'
_computing_molecular_graphics 'Bruker SHELXTL'
_computing_publication_material 'Bruker SHELXTL'
_computing_structure_refinement 'SHELXL-2014/7 (Sheldrick, 2014)'
_computing_structure_solution 'SHELXL-2014/7 (Sheldrick, 2014)'
_diffrn_ambient_temperature 296(2)
_diffrn_measured_fraction_theta_full 0.975
_diffrn_measured_fraction_theta_max 0.975
_diffrn_measurement_device_type 'CCD area detector'
_diffrn_measurement_method 'phi and omega scans'
_diffrn_radiation_type MoK\a
_diffrn_radiation_wavelength 0.71073
_diffrn_reflns_av_R_equivalents 0.0215
_diffrn_reflns_av_unetI/netI 0.0257
_diffrn_reflns_Laue_measured_fraction_full 0.975
_diffrn_reflns_Laue_measured_fraction_max 0.975
_diffrn_reflns_limit_h_max 12
_diffrn_reflns_limit_h_min -12
_diffrn_reflns_limit_k_max 12
_diffrn_reflns_limit_k_min -12
_diffrn_reflns_limit_l_max 22
_diffrn_reflns_limit_l_min -22
_diffrn_reflns_number 17269
_diffrn_reflns_point_group_measured_fraction_full 0.975
_diffrn_reflns_point_group_measured_fraction_max 0.975
_diffrn_reflns_theta_full 24.998
_diffrn_reflns_theta_max 24.998
_diffrn_reflns_theta_min 2.141
_exptl_absorpt_coefficient_mu 0.761
_exptl_absorpt_correction_type none
_exptl_crystal_colour white
_exptl_crystal_density_diffrn 1.577
_exptl_crystal_description plates
_exptl_crystal_F_000 906
_exptl_crystal_size_max 0.28
_exptl_crystal_size_mid 0.22
_exptl_crystal_size_min 0.14
_refine_diff_density_max 0.472
_refine_diff_density_min -0.613
_refine_diff_density_rms 0.057
_refine_ls_extinction_method none
_refine_ls_goodness_of_fit_ref 1.264
_refine_ls_hydrogen_treatment mixed
_refine_ls_matrix_type full
_refine_ls_number_parameters 521
_refine_ls_number_reflns 6365
_refine_ls_number_restraints 0
_refine_ls_restrained_S_all 1.264
_refine_ls_R_factor_all 0.0602
_refine_ls_R_factor_gt 0.0454
_refine_ls_shift/su_max 0.001
_refine_ls_shift/su_mean 0.000
_refine_ls_structure_factor_coef Fsqd
_refine_ls_weighting_details 'w=1/[\s^2^(Fo^2^)+(0.0867P)^2^] where P=(Fo^2^+2Fc^2^)/3'
_refine_ls_weighting_scheme calc
_refine_ls_wR_factor_gt 0.1413
_refine_ls_wR_factor_ref 0.1527
_reflns_Friedel_coverage 0.000
_reflns_number_gt 4726
_reflns_number_total 6365
_reflns_threshold_expression 'I > 2\s(I)'
_cod_data_source_file c7nj05112c2.cif
_cod_data_source_block SKC-27G_0m
_cod_depositor_comments 'Adding full bibliography for 7057128--7057135.cif.'
_cod_database_code 7057135
_shelx_shelxl_version_number 2014/7
_shelx_space_group_comment
;
The symmetry employed for this shelxl refinement is uniquely defined
by the following loop, which should always be used as a source of
symmetry information in preference to the above space-group names.
They are only intended as comments.
;

loop_
_space_group_symop_operation_xyz
'x, y, z'
'-x, -y, -z'

loop_
_atom_site_label
_atom_site_type_symbol
_atom_site_fract_x
_atom_site_fract_y
_atom_site_fract_z
_atom_site_U_iso_or_equiv
_atom_site_adp_type
_atom_site_occupancy
_atom_site_site_symmetry_order
_atom_site_calc_flag
_atom_site_refinement_flags_posn
_atom_site_refinement_flags_adp
Mn1 Mn 0.29830(5) 0.21287(5) 0.27359(2) 0.04850(18) Uani 1 1 d . .
Mn2 Mn 0.31269(5) -0.10540(5) 0.27500(3) 0.05470(19) Uani 1 1 d . .
O1 O 0.3845(2) 0.0212(2) 0.32783(12) 0.0544(6) Uani 1 1 d . .
O2 O 0.3236(2) 0.0619(2) 0.19608(11) 0.0543(6) Uani 1 1 d . .
N2 N 0.0580(3) 0.0463(3) 0.29431(13) 0.0486(6) Uani 1 1 d . .
N5 N 0.3286(3) 0.2933(3) 0.37162(15) 0.0553(7) Uani 1 1 d . .
N1 N 0.2359(3) -0.1883(3) 0.19717(14) 0.0564(7) Uani 1 1 d . .
N7 N 0.8416(3) -0.1748(4) 0.46672(14) 0.0638(8) Uani 1 1 d . .
N4 N 0.1843(3) 0.4524(3) 0.26793(16) 0.0553(7) Uani 1 1 d . .
O4 O 0.5152(3) -0.2642(3) 0.22260(15) 0.0935(10) Uani 1 1 d . .
O7 O 0.9118(3) -0.3032(4) 0.46878(16) 0.0893(9) Uani 1 1 d . .
O6 O 0.8671(4) -0.0890(4) 0.49298(18) 0.0957(10) Uani 1 1 d . .
N8 N -0.0079(5) 0.1801(4) -0.0083(2) 0.0863(11) Uani 1 1 d . .
O8 O -0.1402(4) 0.2283(4) 0.01240(19) 0.1123(12) Uani 1 1 d . .
N9 N 0.7404(6) -0.4481(4) -0.0668(2) 0.0923(12) Uani 1 1 d . .
O9 O 0.0552(4) 0.1567(5) -0.07242(18) 0.1289(15) Uani 1 1 d . .
O11 O 0.6603(5) -0.4454(4) -0.10434(18) 0.1160(13) Uani 1 1 d . .
O10 O 0.8719(5) -0.4920(4) -0.0922(2) 0.1259(14) Uani 1 1 d . .
N3 N 0.0470(3) 0.2673(3) 0.28708(12) 0.0461(6) Uani 1 1 d . .
C18 C 0.6330(3) 0.0202(4) 0.43279(15) 0.0486(8) Uani 1 1 d . .
H18 H 0.6520 0.0817 0.4564 0.058 Uiso 1 1 calc R U
C17 C 0.5172(3) 0.0735(3) 0.39875(15) 0.0455(7) Uani 1 1 d . .
C19 C 0.7193(3) -0.1219(4) 0.43190(15) 0.0510(8) Uani 1 1 d . .
C22 C 0.4892(3) -0.0219(3) 0.36241(16) 0.0479(8) Uani 1 1 d . .
C29 C 0.0092(4) 0.1767(4) 0.11841(17) 0.0561(8) Uani 1 1 d . .
H29 H -0.0917 0.2132 0.1328 0.067 Uiso 1 1 calc R U
C24 C 0.0907(3) 0.1469(3) 0.16975(16) 0.0492(8) Uani 1 1 d . .
C23 C 0.0150(3) 0.1711(3) 0.24939(16) 0.0493(8) Uani 1 1 d . .
H23 H -0.0903 0.2122 0.2539 0.059 Uiso 1 1 calc R U
C16 C 0.4288(4) 0.2238(4) 0.40452(17) 0.0531(8) Uani 1 1 d . .
H16 H 0.4470 0.2750 0.4355 0.064 Uiso 1 1 calc R U
C7 C 0.3131(4) -0.2447(4) 0.13401(19) 0.0615(9) Uani 1 1 d . .
H7 H 0.2635 -0.2517 0.1011 0.074 Uiso 1 1 calc R U
C13 C 0.0256(4) 0.5070(4) 0.29150(19) 0.0570(8) Uani 1 1 d . .
H13A H -0.0207 0.6005 0.2741 0.068 Uiso 1 1 calc R U
H13B H -0.0034 0.5139 0.3441 0.068 Uiso 1 1 calc R U
C6 C 0.4692(4) -0.2984(4) 0.10881(18) 0.0611(9) Uani 1 1 d . .
C20 C 0.6901(4) -0.2161(4) 0.39894(18) 0.0631(10) Uani 1 1 d . .
H20 H 0.7463 -0.3123 0.4005 0.076 Uiso 1 1 calc R U
C26 C 0.3078(4) 0.0752(4) 0.07313(17) 0.0635(10) Uani 1 1 d . .
H26 H 0.4081 0.0425 0.0576 0.076 Uiso 1 1 calc R U
C25 C 0.2444(4) 0.0939(4) 0.14779(16) 0.0516(8) Uani 1 1 d . .
C28 C 0.0788(4) 0.1520(4) 0.04520(18) 0.0629(10) Uani 1 1 d . .
C12 C -0.0241(4) 0.4127(4) 0.26291(19) 0.0564(8) Uani 1 1 d . .
H12A H -0.1289 0.4496 0.2799 0.068 Uiso 1 1 calc R U
H12B H -0.0010 0.4111 0.2103 0.068 Uiso 1 1 calc R U
C10 C -0.0090(4) 0.1111(4) 0.36926(17) 0.0580(9) Uani 1 1 d . .
H10A H 0.0466 0.0530 0.4029 0.070 Uiso 1 1 calc R U
H10B H -0.1081 0.1223 0.3850 0.070 Uiso 1 1 calc R U
C8 C 0.0779(4) -0.1380(4) 0.21066(19) 0.0606(9) Uani 1 1 d . .
H8A H 0.0560 -0.2176 0.2114 0.073 Uiso 1 1 calc R U
H8B H 0.0423 -0.0797 0.1717 0.073 Uiso 1 1 calc R U
C21 C 0.5790(4) -0.1672(4) 0.3643(2) 0.0643(10) Uani 1 1 d . .
H21 H 0.5620 -0.2310 0.3414 0.077 Uiso 1 1 calc R U
C11 C -0.0070(4) 0.2524(4) 0.36577(17) 0.0574(9) Uani 1 1 d . .
H11A H -0.1039 0.3271 0.3844 0.069 Uiso 1 1 calc R U
H11B H 0.0576 0.2552 0.3938 0.069 Uiso 1 1 calc R U
C5 C 0.5319(5) -0.3474(4) 0.03634(19) 0.0692(10) Uani 1 1 d . .
H5 H 0.4725 -0.3437 0.0063 0.083 Uiso 1 1 calc R U
C1 C 0.5641(4) -0.3044(4) 0.1545(2) 0.0717(11) Uani 1 1 d . .
C9 C 0.0022(4) -0.0541(4) 0.28217(19) 0.0602(9) Uani 1 1 d . .
H9A H -0.1010 -0.0023 0.2841 0.072 Uiso 1 1 calc R U
H9B H 0.0134 -0.1185 0.3213 0.072 Uiso 1 1 calc R U
C27 C 0.2280(5) 0.1032(4) 0.02242(18) 0.0689(10) Uani 1 1 d . .
H27 H 0.2731 0.0897 -0.0268 0.083 Uiso 1 1 calc R U
C14 C 0.2417(5) 0.5162(4) 0.3120(2) 0.0699(10) Uani 1 1 d . .
H14A H 0.1786 0.6163 0.3201 0.084 Uiso 1 1 calc R U
H14B H 0.3380 0.5034 0.2860 0.084 Uiso 1 1 calc R U
C15 C 0.2495(5) 0.4465(4) 0.3852(2) 0.0738(11) Uani 1 1 d . .
H15A H 0.2994 0.4784 0.4112 0.089 Uiso 1 1 calc R U
H15B H 0.1520 0.4721 0.4146 0.089 Uiso 1 1 calc R U
C4 C 0.6806(5) -0.4014(4) 0.0084(2) 0.0732(11) Uani 1 1 d . .
C2 C 0.7129(5) -0.3605(5) 0.1230(2) 0.0887(14) Uani 1 1 d . .
H2 H 0.7752 -0.3662 0.1518 0.106 Uiso 1 1 calc R U
C3 C 0.7713(5) -0.4073(5) 0.0519(2) 0.0869(13) Uani 1 1 d . .
H3 H 0.8711 -0.4429 0.0329 0.104 Uiso 1 1 calc R U
N6 N 0.2723(4) -0.2060(3) 0.37234(18) 0.0714(9) Uani 1 1 d . .
C30 C 0.2882(5) -0.2415(4) 0.4290(2) 0.0679(10) Uani 1 1 d . .
O5 O 0.3101(5) -0.2825(4) 0.4877(2) 0.1270(14) Uani 1 1 d . .
O3 O 0.5114(3) 0.1984(4) 0.21747(18) 0.1076(11) Uani 1 1 d . .
C31 C 0.6267(7) 0.0823(12) 0.1720(4) 0.223(5) Uani 1 1 d . .
H31A H 0.7129 0.0492 0.1903 0.335 Uiso 1 1 calc R U
H31B H 0.6459 0.1118 0.1234 0.335 Uiso 1 1 calc R U
H31C H 0.5988 0.0078 0.1718 0.335 Uiso 1 1 calc R U
O12 O 0.3959(7) 0.5331(8) 0.5912(5) 0.236(4) Uani 1 1 d . .
C32 C 0.6149(8) 0.3835(13) 0.2652(5) 0.181(4) Uani 1 1 d . .
H32A H 0.5238 0.3804 0.2880 0.217 Uiso 1 1 calc R U
H32B H 0.6903 0.3002 0.2798 0.217 Uiso 1 1 calc R U
O13 O 0.6115(14) 0.4943(11) 0.3012(11) 0.349(8) Uani 1 1 d . .
H13 H 0.5918 0.5624 0.2757 0.523 Uiso 1 1 calc R U
C33 C 0.6364(10) 0.3561(13) 0.1832(7) 0.226(5) Uani 1 1 d . .
H33A H 0.6778 0.4135 0.1559 0.339 Uiso 1 1 calc R U
H33B H 0.5441 0.3791 0.1729 0.339 Uiso 1 1 calc R U
H33C H 0.7008 0.2588 0.1699 0.339 Uiso 1 1 calc R U
H4N H 0.203(3) 0.480(3) 0.2226(18) 0.047(9) Uiso 1 1 d . .

loop_
_atom_site_aniso_label
_atom_site_aniso_U_11
_atom_site_aniso_U_22
_atom_site_aniso_U_33
_atom_site_aniso_U_23
_atom_site_aniso_U_13
_atom_site_aniso_U_12
Mn1 0.0429(3) 0.0584(4) 0.0426(3) 0.0007(2) -0.0145(2) -0.0187(2)
Mn2 0.0569(3) 0.0599(4) 0.0487(3) -0.0021(2) -0.0264(2) -0.0196(3)
O1 0.0550(13) 0.0571(14) 0.0568(13) 0.0057(10) -0.0319(10) -0.0210(11)
O2 0.0438(12) 0.0731(16) 0.0417(11) -0.0035(10) -0.0155(9) -0.0186(11)
N2 0.0545(16) 0.0556(17) 0.0420(14) 0.0064(11) -0.0181(11) -0.0270(13)
N5 0.0574(17) 0.0550(18) 0.0529(16) 0.0002(13) -0.0193(13) -0.0210(14)
N1 0.0688(19) 0.0605(18) 0.0470(16) 0.0012(13) -0.0249(13) -0.0290(15)
N7 0.0504(17) 0.091(3) 0.0448(15) 0.0067(15) -0.0202(13) -0.0228(19)
N4 0.0567(18) 0.0603(19) 0.0532(17) 0.0099(13) -0.0175(13) -0.0284(15)
O4 0.0678(17) 0.112(2) 0.0688(17) -0.0322(16) -0.0343(14) 0.0016(16)
O7 0.0692(18) 0.090(2) 0.088(2) -0.0050(16) -0.0449(15) -0.0022(17)
O6 0.104(2) 0.112(2) 0.109(2) 0.0309(19) -0.076(2) -0.059(2)
N8 0.111(3) 0.103(3) 0.064(2) 0.0125(19) -0.054(2) -0.049(3)
O8 0.106(3) 0.169(4) 0.090(2) 0.026(2) -0.066(2) -0.066(3)
N9 0.129(4) 0.085(3) 0.058(2) 0.0045(18) -0.005(2) -0.051(3)
O9 0.143(3) 0.182(4) 0.058(2) -0.003(2) -0.054(2) -0.052(3)
O11 0.159(4) 0.132(3) 0.0554(19) -0.0119(18) -0.005(2) -0.072(3)
O10 0.126(3) 0.136(3) 0.080(2) -0.006(2) 0.023(2) -0.049(3)
N3 0.0448(14) 0.0520(17) 0.0401(13) 0.0052(11) -0.0140(10) -0.0186(13)
C18 0.0474(18) 0.070(2) 0.0369(15) 0.0080(14) -0.0145(13) -0.0318(18)
C17 0.0454(17) 0.059(2) 0.0354(15) 0.0057(13) -0.0137(12) -0.0244(16)
C19 0.0401(17) 0.074(3) 0.0361(15) 0.0055(14) -0.0141(12) -0.0207(17)
C22 0.0459(18) 0.058(2) 0.0419(16) 0.0015(13) -0.0165(13) -0.0215(16)
C29 0.060(2) 0.064(2) 0.0546(19) 0.0122(15) -0.0285(16) -0.0296(18)
C24 0.0533(19) 0.058(2) 0.0448(17) 0.0065(14) -0.0189(14) -0.0286(16)
C23 0.0417(17) 0.061(2) 0.0485(17) 0.0079(14) -0.0161(13) -0.0243(16)
C16 0.062(2) 0.063(2) 0.0452(17) 0.0029(14) -0.0202(15) -0.0336(19)
C7 0.085(3) 0.057(2) 0.054(2) 0.0047(16) -0.0354(19) -0.032(2)
C13 0.053(2) 0.053(2) 0.060(2) 0.0062(15) -0.0162(15) -0.0170(17)
C6 0.073(2) 0.057(2) 0.0515(19) -0.0026(15) -0.0199(16) -0.0231(19)
C20 0.054(2) 0.061(2) 0.059(2) -0.0080(16) -0.0220(16) -0.0061(17)
C26 0.058(2) 0.086(3) 0.0423(18) -0.0052(16) -0.0090(15) -0.029(2)
C25 0.056(2) 0.061(2) 0.0407(16) 0.0003(14) -0.0177(14) -0.0252(17)
C28 0.084(3) 0.068(2) 0.051(2) 0.0100(16) -0.0369(18) -0.036(2)
C12 0.0470(19) 0.057(2) 0.062(2) 0.0107(16) -0.0189(15) -0.0182(17)
C10 0.062(2) 0.069(2) 0.0413(17) 0.0050(15) -0.0088(14) -0.0295(18)
C8 0.072(2) 0.064(2) 0.061(2) 0.0101(16) -0.0325(17) -0.036(2)
C21 0.061(2) 0.061(2) 0.069(2) -0.0082(17) -0.0340(17) -0.0138(18)
C11 0.054(2) 0.067(2) 0.0450(17) 0.0005(15) -0.0073(14) -0.0234(17)
C5 0.098(3) 0.062(2) 0.053(2) 0.0048(17) -0.025(2) -0.037(2)
C1 0.068(3) 0.070(3) 0.062(2) -0.0083(18) -0.0280(18) -0.010(2)
C9 0.062(2) 0.067(2) 0.062(2) 0.0089(17) -0.0204(17) -0.0350(19)
C27 0.084(3) 0.082(3) 0.0362(17) 0.0009(16) -0.0189(17) -0.030(2)
C14 0.078(3) 0.060(2) 0.087(3) 0.0084(19) -0.039(2) -0.036(2)
C15 0.090(3) 0.055(2) 0.077(3) -0.0038(18) -0.042(2) -0.021(2)
C4 0.095(3) 0.060(2) 0.053(2) 0.0004(17) -0.004(2) -0.030(2)
C2 0.072(3) 0.093(3) 0.083(3) -0.016(2) -0.027(2) -0.013(2)
C3 0.078(3) 0.086(3) 0.078(3) -0.004(2) -0.012(2) -0.022(2)
N6 0.097(2) 0.067(2) 0.066(2) 0.0155(16) -0.0412(18) -0.0409(19)
C30 0.093(3) 0.056(2) 0.061(2) 0.0092(18) -0.034(2) -0.031(2)
O5 0.197(4) 0.118(3) 0.080(2) 0.037(2) -0.068(3) -0.068(3)
O3 0.0605(18) 0.163(3) 0.090(2) 0.005(2) 0.0001(15) -0.050(2)
C31 0.078(4) 0.427(15) 0.144(6) -0.123(8) 0.034(4) -0.107(7)
O12 0.138(5) 0.207(7) 0.320(9) 0.119(6) -0.062(5) -0.048(4)
C32 0.098(5) 0.341(15) 0.142(7) 0.027(7) -0.032(4) -0.132(8)
O13 0.256(11) 0.237(10) 0.59(3) 0.062(14) -0.229(13) -0.086(8)
C33 0.140(8) 0.306(14) 0.232(13) 0.066(11) -0.017(7) -0.119(9)

loop_
_atom_type_symbol
_atom_type_description
_atom_type_scat_dispersion_real
_atom_type_scat_dispersion_imag
_atom_type_scat_source
C C 0.0033 0.0016 'International Tables Vol C Tables 4.2.6.8 and 6.1.1.4'
H H 0.0000 0.0000 'International Tables Vol C Tables 4.2.6.8 and 6.1.1.4'
N N 0.0061 0.0033 'International Tables Vol C Tables 4.2.6.8 and 6.1.1.4'
O O 0.0106 0.0060 'International Tables Vol C Tables 4.2.6.8 and 6.1.1.4'
Mn Mn 0.3368 0.7283 'International Tables Vol C Tables 4.2.6.8 and 6.1.1.4'

loop_
_geom_angle_atom_site_label_1
_geom_angle_atom_site_label_2
_geom_angle_atom_site_label_3
_geom_angle
O2 Mn1 O1 78.10(8)
O2 Mn1 O3 89.33(12)
O1 Mn1 O3 94.81(12)
O2 Mn1 N5 157.47(10)
O1 Mn1 N5 80.14(9)
O3 Mn1 N5 86.72(12)
O2 Mn1 N4 126.45(10)
O1 Mn1 N4 154.31(9)
O3 Mn1 N4 93.09(13)
N5 Mn1 N4 75.96(10)
O2 Mn1 N3 80.83(8)
O1 Mn1 N3 104.44(9)
O3 Mn1 N3 155.94(11)
N5 Mn1 N3 110.43(9)
N4 Mn1 N3 75.76(9)
O4 Mn2 N6 99.36(14)
O4 Mn2 O1 99.95(10)
N6 Mn2 O1 92.58(10)
O4 Mn2 N1 82.07(10)
N6 Mn2 N1 103.34(11)
O1 Mn2 N1 163.46(10)
O4 Mn2 O2 94.86(11)
N6 Mn2 O2 161.88(11)
O1 Mn2 O2 73.85(8)
N1 Mn2 O2 89.64(9)
O4 Mn2 N2 156.58(9)
N6 Mn2 N2 89.86(11)
O1 Mn2 N2 101.09(8)
N1 Mn2 N2 74.85(9)
O2 Mn2 N2 81.28(8)
C22 O1 Mn1 128.0(2)
C22 O1 Mn2 128.5(2)
Mn1 O1 Mn2 99.83(8)
C25 O2 Mn1 122.6(2)
C25 O2 Mn2 117.4(2)
Mn1 O2 Mn2 97.60(8)
C9 N2 C23 114.3(2)
C9 N2 C10 110.1(2)
C23 N2 C10 102.1(2)
C9 N2 Mn2 101.1(2)
C23 N2 Mn2 116.56(18)
C10 N2 Mn2 113.02(19)
C16 N5 C15 118.6(3)
C16 N5 Mn1 124.9(2)
C15 N5 Mn1 114.6(2)
C7 N1 C8 117.5(3)
C7 N1 Mn2 123.9(2)
C8 N1 Mn2 116.02(19)
O6 N7 O7 123.8(3)
O6 N7 C19 118.0(3)
O7 N7 C19 118.2(3)
C13 N4 C14 112.0(3)
C13 N4 Mn1 111.2(2)
C14 N4 Mn1 109.0(2)
C13 N4 H4N 107(2)
C14 N4 H4N 106(2)
Mn1 N4 H4N 112(2)
C1 O4 Mn2 128.7(2)
O9 N8 O8 122.8(3)
O9 N8 C28 118.2(4)
O8 N8 C28 119.1(4)
O11 N9 O10 120.8(4)
O11 N9 C4 119.6(5)
O10 N9 C4 119.6(5)
C23 N3 C12 110.4(2)
C23 N3 C11 104.2(2)
C12 N3 C11 113.9(3)
C23 N3 Mn1 117.31(18)
C12 N3 Mn1 106.31(18)
C11 N3 Mn1 104.83(18)
C19 C18 C17 120.9(3)
C19 C18 H18 119.6
C17 C18 H18 119.5
C18 C17 C22 119.1(3)
C18 C17 C16 117.3(3)
C22 C17 C16 123.5(3)
C18 C19 C20 120.6(3)
C18 C19 N7 119.7(3)
C20 C19 N7 119.7(3)
O1 C22 C21 119.8(3)
O1 C22 C17 122.3(3)
C21 C22 C17 117.9(3)
C24 C29 C28 119.5(3)
C24 C29 H29 120.2
C28 C29 H29 120.2
C29 C24 C25 120.3(3)
C29 C24 C23 119.5(3)
C25 C24 C23 120.3(3)
N3 C23 N2 101.8(2)
N3 C23 C24 112.2(2)
N2 C23 C24 116.5(3)
N3 C23 H23 108.7
N2 C23 H23 108.7
C24 C23 H23 108.7
N5 C16 C17 126.7(3)
N5 C16 H16 116.7
C17 C16 H16 116.7
N1 C7 C6 126.7(3)
N1 C7 H7 116.7
C6 C7 H7 116.7
N4 C13 C12 110.8(3)
N4 C13 H13A 109.5
C12 C13 H13A 109.5
N4 C13 H13B 109.5
C12 C13 H13B 109.5
H13A C13 H13B 108.1
C5 C6 C7 117.9(3)
C5 C6 C1 118.3(3)
C7 C6 C1 123.8(3)
C21 C20 C19 119.9(3)
C21 C20 H20 120.0
C19 C20 H20 120.0
C27 C26 C25 122.4(3)
C27 C26 H26 118.8
C25 C26 H26 118.8
O2 C25 C26 121.6(3)
O2 C25 C24 120.9(3)
C26 C25 C24 117.5(3)
C27 C28 C29 121.3(3)
C27 C28 N8 119.7(3)
C29 C28 N8 119.0(4)
N3 C12 C13 111.2(3)
N3 C12 H12A 109.4
C13 C12 H12A 109.4
N3 C12 H12B 109.4
C13 C12 H12B 109.4
H12A C12 H12B 108.0
N2 C10 C11 105.7(2)
N2 C10 H10A 110.6
C11 C10 H10A 110.6
N2 C10 H10B 110.6
C11 C10 H10B 110.6
H10A C10 H10B 108.7
N1 C8 C9 110.5(3)
N1 C8 H8A 109.5
C9 C8 H8A 109.5
N1 C8 H8B 109.5
C9 C8 H8B 109.5
H8A C8 H8B 108.1
C20 C21 C22 121.6(3)
C20 C21 H21 119.2
C22 C21 H21 119.2
N3 C11 C10 104.8(2)
N3 C11 H11A 110.8
C10 C11 H11A 110.8
N3 C11 H11B 110.8
C10 C11 H11B 110.8
H11A C11 H11B 108.9
C4 C5 C6 121.3(4)
C4 C5 H5 119.4
C6 C5 H5 119.3
O4 C1 C2 120.2(3)
O4 C1 C6 122.2(3)
C2 C1 C6 117.6(3)
N2 C9 C8 113.7(3)
N2 C9 H9A 108.8
C8 C9 H9A 108.8
N2 C9 H9B 108.8
C8 C9 H9B 108.8
H9A C9 H9B 107.7
C26 C27 C28 119.0(3)
C26 C27 H27 120.5
C28 C27 H27 120.5
N4 C14 C15 109.8(3)
N4 C14 H14A 109.7
C15 C14 H14A 109.7
N4 C14 H14B 109.7
C15 C14 H14B 109.7
H14A C14 H14B 108.2
N5 C15 C14 108.8(3)
N5 C15 H15A 109.9
C14 C15 H15A 109.9
N5 C15 H15B 109.9
C14 C15 H15B 109.9
H15A C15 H15B 108.3
C5 C4 C3 120.5(4)
C5 C4 N9 119.5(4)
C3 C4 N9 120.0(4)
C3 C2 C1 122.9(4)
C3 C2 H2 118.5
C1 C2 H2 118.5
C2 C3 C4 119.4(4)
C2 C3 H3 120.3
C4 C3 H3 120.3
C30 N6 Mn2 152.7(3)
N6 C30 O5 177.6(5)
C31 O3 Mn1 126.1(4)
O3 C31 H31A 109.5
O3 C31 H31B 109.4
H31A C31 H31B 109.5
O3 C31 H31C 109.5
H31A C31 H31C 109.5
H31B C31 H31C 109.5
O13 C32 C33 129.8(12)
O13 C32 H32A 104.1
C33 C32 H32A 105.1
O13 C32 H32B 105.1
C33 C32 H32B 105.1
H32A C32 H32B 105.9
C32 O13 H13 111.7
C32 C33 H33A 109.6
C32 C33 H33B 109.5
H33A C33 H33B 109.5
C32 C33 H33C 109.4
H33A C33 H33C 109.5
H33B C33 H33C 109.5

loop_
_geom_bond_atom_site_label_1
_geom_bond_atom_site_label_2
_geom_bond_distance
Mn1 O2 2.130(2)
Mn1 O1 2.140(2)
Mn1 O3 2.188(3)
Mn1 N5 2.240(3)
Mn1 N4 2.291(3)
Mn1 N3 2.401(2)
Mn2 O4 2.096(3)
Mn2 N6 2.128(3)
Mn2 O1 2.198(2)
Mn2 N1 2.232(2)
Mn2 O2 2.279(2)
Mn2 N2 2.389(3)
O1 C22 1.311(3)
O2 C25 1.314(4)
N2 C9 1.481(4)
N2 C23 1.484(4)
N2 C10 1.486(4)
N5 C16 1.271(4)
N5 C15 1.469(5)
N1 C7 1.284(4)
N1 C8 1.467(4)
N7 O6 1.221(4)
N7 O7 1.234(4)
N7 C19 1.461(4)
N4 C13 1.468(4)
N4 C14 1.484(4)
N4 H4N 0.90(3)
O4 C1 1.294(4)
N8 O9 1.221(5)
N8 O8 1.222(5)
N8 C28 1.456(4)
N9 O11 1.219(6)
N9 O10 1.228(6)
N9 C4 1.436(5)
N3 C23 1.478(4)
N3 C12 1.486(4)
N3 C11 1.492(4)
C18 C19 1.373(5)
C18 C17 1.395(4)
C18 H18 0.9300
C17 C22 1.429(4)
C17 C16 1.443(5)
C19 C20 1.389(5)
C22 C21 1.412(5)
C29 C24 1.381(4)
C29 C28 1.388(5)
C29 H29 0.9300
C24 C25 1.420(5)
C24 C23 1.510(4)
C23 H23 0.9800
C16 H16 0.9300
C7 C6 1.446(5)
C7 H7 0.9300
C13 C12 1.498(5)
C13 H13A 0.9700
C13 H13B 0.9700
C6 C5 1.396(5)
C6 C1 1.451(5)
C20 C21 1.363(5)
C20 H20 0.9300
C26 C27 1.361(5)
C26 C25 1.400(4)
C26 H26 0.9300
C28 C27 1.383(5)
C12 H12A 0.9700
C12 H12B 0.9700
C10 C11 1.510(5)
C10 H10A 0.9700
C10 H10B 0.9700
C8 C9 1.509(5)
C8 H8A 0.9700
C8 H8B 0.9700
C21 H21 0.9300
C11 H11A 0.9700
C11 H11B 0.9700
C5 C4 1.383(6)
C5 H5 0.9300
C1 C2 1.394(6)
C9 H9A 0.9700
C9 H9B 0.9700
C27 H27 0.9300
C14 C15 1.536(6)
C14 H14A 0.9700
C14 H14B 0.9700
C15 H15A 0.9700
C15 H15B 0.9700
C4 C3 1.385(6)
C2 C3 1.366(6)
C2 H2 0.9300
C3 H3 0.9300
N6 C30 1.142(5)
C30 O5 1.208(5)
O3 C31 1.430(8)
C31 H31A 0.9600
C31 H31B 0.9600
C31 H31C 0.9600
C32 O13 1.380(13)
C32 C33 1.546(13)
C32 H32A 0.9700
C32 H32B 0.9700
O13 H13 0.8402
C33 H33A 0.9600
C33 H33B 0.9600
C33 H33C 0.9600
